data_4505308
loop_
_publ_author_name
'Bhogala, Balakrishna R.'
'Thallapally, Praveen K.'
'Nangia, Ashwini'

_publ_section_title
;
 1:2 and 1:1 Ag(I)-Isonicotinamide Coordination Compounds:&#x2009;
 Five-Fold Interpenetrated CdSO4Network and the First Example of
 (Pyridine)N&#x2212;Ag&#x2212;O(Amide) Bonds
;
_journal_issue 2
_journal_name_full 'Crystal Growth &amp; Design'
_journal_page_first 215
_journal_paper_doi 10.1021/cg034157p
_journal_volume 4
_journal_year 2004
_chemical_formula_moiety '(C6 H6 Ag N2 O+) (B F4-)'
_chemical_formula_sum 'C6 H6 Ag B F4 N2 O'
_chemical_formula_weight 316.81
_chemical_name_systematic
; 
isonicotinamide-silver(I)tetraflouroborate 
;
_space_group_IT_number 14
_symmetry_cell_setting monoclinic
_symmetry_space_group_name_Hall '-P 2ybc'
_symmetry_space_group_name_H-M 'P 1 21/c 1'
_atom_sites_solution_hydrogens geom
_atom_sites_solution_primary direct
_atom_sites_solution_secondary difmap
_audit_creation_method SHELXL-97
_cell_angle_alpha 90.00
_cell_angle_beta 94.91(6)
_cell_angle_gamma 90.00
_cell_formula_units_Z 4
_cell_length_a 8.118(4)
_cell_length_b 12.011(13)
_cell_length_c 9.315(9)
_cell_measurement_reflns_used 25
_cell_measurement_temperature 293(2)
_cell_measurement_theta_max 10.69
_cell_measurement_theta_min 9.12
_cell_volume 904.9(14)
_computing_cell_refinement 'CAD4 data collection software'
_computing_data_collection 'CAD4 data collection software'
_computing_data_reduction 'XTAL 3.5'
_computing_molecular_graphics 'PLUTON (Spek, 1992)'
_computing_publication_material 'SHELXL-97 (Sheldrick, 1997)'
_computing_structure_refinement 'SHELXL-97 (Sheldrick, 1997)'
_computing_structure_solution 'SHELXS-97 (Sheldrick, 1990)'
_diffrn_ambient_temperature 293(2)
_diffrn_detector_area_resol_mean 3
_diffrn_measured_fraction_theta_full 0.999
_diffrn_measured_fraction_theta_max 0.999
_diffrn_measurement_device_type 'Enraf Nonius MACH-3'
_diffrn_measurement_method '\w scans'
_diffrn_radiation_monochromator graphite
_diffrn_radiation_source 'fine-focus sealed tube'
_diffrn_radiation_type MoK\a
_diffrn_radiation_wavelength 0.71073
_diffrn_reflns_av_R_equivalents 0.0226
_diffrn_reflns_av_sigmaI/netI 0.0097
_diffrn_reflns_limit_h_max 9
_diffrn_reflns_limit_h_min 0
_diffrn_reflns_limit_k_max 14
_diffrn_reflns_limit_k_min 0
_diffrn_reflns_limit_l_max 11
_diffrn_reflns_limit_l_min -11
_diffrn_reflns_number 1702
_diffrn_reflns_theta_full 24.98
_diffrn_reflns_theta_max 24.98
_diffrn_reflns_theta_min 2.52
_diffrn_standards_decay_% 1
_diffrn_standards_interval_count 90
_diffrn_standards_number 150
_exptl_absorpt_coefficient_mu 2.262
_exptl_absorpt_correction_T_max 1.0000
_exptl_absorpt_correction_T_min 0.4434
_exptl_absorpt_correction_type psi-scan
_exptl_absorpt_process_details 'WinGX v1.64.03b, (2000)'
_exptl_crystal_colour colourless
_exptl_crystal_density_diffrn 2.325
_exptl_crystal_density_method 'not measured'
_exptl_crystal_description plates
_exptl_crystal_F_000 608
_exptl_crystal_size_max 0.60
_exptl_crystal_size_mid 0.42
_exptl_crystal_size_min 0.21
_refine_diff_density_max 0.586
_refine_diff_density_min -1.368
_refine_diff_density_rms 0.238
_refine_ls_extinction_method none
_refine_ls_goodness_of_fit_ref 1.227
_refine_ls_hydrogen_treatment mixed
_refine_ls_matrix_type full
_refine_ls_number_parameters 136
_refine_ls_number_reflns 1587
_refine_ls_number_restraints 0
_refine_ls_restrained_S_all 1.227
_refine_ls_R_factor_all 0.0413
_refine_ls_R_factor_gt 0.0370
_refine_ls_shift/su_max 0.000
_refine_ls_shift/su_mean 0.000
_refine_ls_structure_factor_coef Fsqd
_refine_ls_weighting_details 'calc w=1/[\s^2^(Fo^2^)+(0.0661P)^2^+1.7207P] where P=(Fo^2^+2Fc^2^)/3'
_refine_ls_weighting_scheme calc
_refine_ls_wR_factor_gt 0.1020
_refine_ls_wR_factor_ref 0.1179
_reflns_number_gt 1465
_reflns_number_total 1587
_reflns_threshold_expression >2sigma(I)
_cod_data_source_file cg034157psi20030815_050617.cif
_cod_data_source_block 2
_cod_depositor_comments
;
The following automatic conversions were performed:

data name '_atom_site_symmetry_multiplicit' was replaced with
'_atom_site_symmetry_multiplicity' as specified in the replacement
file 'data/replacement-values/replacement_tags.lst'.

Automatic conversion script
Id: cif_correct_tags 9268 2022-04-12 08:56:07Z antanas 
;
_cod_original_sg_symbol_H-M 'P 21 /c'
_cod_database_code 4505308

loop_
_symmetry_equiv_pos_as_xyz
'x, y, z'
'-x, y+1/2, -z+1/2'
'-x, -y, -z'
'x, -y-1/2, z-1/2'

loop_
_atom_site_label
_atom_site_type_symbol
_atom_site_fract_x
_atom_site_fract_y
_atom_site_fract_z
_atom_site_U_iso_or_equiv
_atom_site_adp_type
_atom_site_occupancy
_atom_site_symmetry_multiplicity
_atom_site_calc_flag
_atom_site_refinement_flags
Ag Ag 0.92141(5) 0.58962(4) 0.13391(4) 0.0462(2) Uani 1 1 d .
O1 O 0.9051(4) 0.5913(3) 0.8971(4) 0.0338(8) Uani 1 1 d .
N1 N 0.8781(5) 0.6110(3) 0.3606(4) 0.0331(9) Uani 1 1 d .
N2 N 0.6377(5) 0.6382(4) 0.8410(5) 0.0421(10) Uani 1 1 d .
H2A H 0.6164 0.6382 0.9299 0.050 Uiso 1 1 calc R
H2B H 0.5610 0.6536 0.7745 0.050 Uiso 1 1 calc R
F3 F 0.3612(5) 0.7892(3) 0.1265(5) 0.0742(12) Uani 1 1 d .
F1 F 0.5158(4) 0.6354(4) 0.1202(4) 0.0699(11) Uani 1 1 d .
B B 0.3550(7) 0.6747(6) 0.1144(8) 0.0467(15) Uani 1 1 d .
F4 F 0.2721(6) 0.6427(5) -0.0111(6) 0.1028(17) Uani 1 1 d .
F2 F 0.2776(7) 0.6323(4) 0.2273(6) 0.1002(18) Uani 1 1 d .
C1 C 0.8171(5) 0.6156(4) 0.6498(5) 0.0273(9) Uani 1 1 d .
C2 C 0.9711(6) 0.6453(4) 0.6063(5) 0.0295(9) Uani 1 1 d .
H2 H 1.0561 0.6665 0.6740 0.035 Uiso 1 1 calc R
C3 C 0.9960(6) 0.6429(4) 0.4623(5) 0.0319(10) Uani 1 1 d .
H3 H 1.0986 0.6642 0.4341 0.038 Uiso 1 1 calc R
C4 C 0.7307(7) 0.5814(4) 0.4027(6) 0.0399(12) Uani 1 1 d .
H4 H 0.6491 0.5578 0.3332 0.048 Uiso 1 1 calc R
C5 C 0.6949(6) 0.5846(4) 0.5439(6) 0.0380(11) Uani 1 1 d .
H5 H 0.5897 0.5660 0.5684 0.046 Uiso 1 1 calc R
C6 C 0.7871(6) 0.6146(4) 0.8070(5) 0.0277(9) Uani 1 1 d .

loop_
_atom_site_aniso_label
_atom_site_aniso_U_11
_atom_site_aniso_U_22
_atom_site_aniso_U_33
_atom_site_aniso_U_23
_atom_site_aniso_U_13
_atom_site_aniso_U_12
Ag 0.0537(3) 0.0679(4) 0.0177(3) -0.00296(15) 0.00684(19) 0.01068(18)
O1 0.0314(17) 0.051(2) 0.0193(17) -0.0013(12) 0.0020(14) 0.0010(13)
N1 0.038(2) 0.042(2) 0.019(2) 0.0002(15) 0.0042(16) 0.0053(17)
N2 0.037(2) 0.064(3) 0.026(2) 0.000(2) 0.0118(18) 0.010(2)
F3 0.052(2) 0.062(2) 0.107(4) 0.009(2) -0.002(2) -0.0083(17)
F1 0.0390(18) 0.126(3) 0.045(2) 0.011(2) 0.0075(15) 0.029(2)
B 0.026(3) 0.058(4) 0.057(4) 0.004(3) 0.008(3) 0.002(3)
F4 0.081(3) 0.109(4) 0.109(4) -0.014(3) -0.050(3) 0.004(3)
F2 0.112(4) 0.079(3) 0.123(4) -0.004(3) 0.088(4) -0.015(3)
C1 0.029(2) 0.032(2) 0.022(2) 0.0009(17) 0.0061(18) 0.0022(17)
C2 0.026(2) 0.039(2) 0.023(2) 0.0027(18) 0.0021(17) -0.0022(18)
C3 0.031(2) 0.040(2) 0.025(2) -0.0011(19) 0.0085(19) 0.0014(18)
C4 0.035(3) 0.062(3) 0.021(2) -0.003(2) -0.006(2) 0.001(2)
C5 0.026(2) 0.060(3) 0.028(3) -0.005(2) 0.0043(19) -0.0041(19)
C6 0.032(2) 0.033(2) 0.019(2) 0.0005(17) 0.0064(18) 0.0007(17)

loop_
_atom_type_symbol
_atom_type_description
_atom_type_scat_dispersion_real
_atom_type_scat_dispersion_imag
_atom_type_scat_source
C C 0.0033 0.0016 'International Tables Vol C Tables 4.2.6.8 and 6.1.1.4'
H H 0.0000 0.0000 'International Tables Vol C Tables 4.2.6.8 and 6.1.1.4'
B B 0.0013 0.0007 'International Tables Vol C Tables 4.2.6.8 and 6.1.1.4'
N N 0.0061 0.0033 'International Tables Vol C Tables 4.2.6.8 and 6.1.1.4'
O O 0.0106 0.0060 'International Tables Vol C Tables 4.2.6.8 and 6.1.1.4'
F F 0.0171 0.0103 'International Tables Vol C Tables 4.2.6.8 and 6.1.1.4'
Ag Ag -0.8971 1.1015 'International Tables Vol C Tables 4.2.6.8 and 6.1.1.4'

loop_
_geom_angle_atom_site_label_1
_geom_angle_atom_site_label_2
_geom_angle_atom_site_label_3
_geom_angle
_geom_angle_site_symmetry_3
N1 Ag O1 165.37(14) 1_554
C6 O1 Ag 130.8(3) 1_556
C4 N1 C3 118.1(4) .
C4 N1 Ag 118.2(3) .
C3 N1 Ag 123.4(3) .
C6 N2 H2A 120.0 .
C6 N2 H2B 120.0 .
H2A N2 H2B 120.0 .
F4 B F2 109.4(6) .
F4 B F3 111.4(6) .
F2 B F3 108.9(6) .
F4 B F1 109.5(6) .
F2 B F1 109.6(6) .
F3 B F1 108.0(5) .
C5 C1 C2 117.8(4) .
C5 C1 C6 121.6(4) .
C2 C1 C6 120.6(4) .
C3 C2 C1 119.3(4) .
C3 C2 H2 120.3 .
C1 C2 H2 120.3 .
N1 C3 C2 122.6(4) .
N1 C3 H3 118.7 .
C2 C3 H3 118.7 .
N1 C4 C5 122.8(5) .
N1 C4 H4 118.6 .
C5 C4 H4 118.6 .
C4 C5 C1 119.5(5) .
C4 C5 H5 120.3 .
C1 C5 H5 120.3 .
O1 C6 N2 123.9(4) .
O1 C6 C1 118.5(4) .
N2 C6 C1 117.6(4) .

loop_
_geom_bond_atom_site_label_1
_geom_bond_atom_site_label_2
_geom_bond_distance
_geom_bond_site_symmetry_2
Ag N1 2.186(5) .
Ag O1 2.199(4) 1_554
O1 C6 1.250(6) .
O1 Ag 2.199(4) 1_556
N1 C4 1.338(7) .
N1 C3 1.343(6) .
N2 C6 1.311(6) .
N2 H2A 0.8600 .
N2 H2B 0.8600 .
F3 B 1.381(8) .
F1 B 1.385(7) .
B F4 1.353(8) .
B F2 1.369(8) .
C1 C5 1.389(7) .
C1 C2 1.394(6) .
C1 C6 1.504(6) .
C2 C3 1.374(7) .
C2 H2 0.9300 .
C3 H3 0.9300 .
C4 C5 1.372(8) .
C4 H4 0.9300 .
C5 H5 0.9300 .
